data_1551210
loop_
_publ_author_name
'Li, Nan'
'Zhao, Zifeng'
'Yu, Chao'
'Wu, Botao'
'Bian, Zuqiang'
'Zhang, Wen-Xiong'
'Xi, Zhenfeng'

_publ_section_title
;
 Alkaline-earth metallacyclic complexes bearing a diborane-bridged
 tetraamide ligand: synthesis, structure and fluorescence property.
;
_journal_issue 25
_journal_name_full 'Dalton transactions (Cambridge, England : 2003)'
_journal_page_first 9067
_journal_page_last 9071
_journal_paper_doi 10.1039/c9dt02118c
_journal_volume 48
_journal_year 2019
_chemical_formula_moiety 'C56 H120 B2 Ca2 N22 O6 P6'
_chemical_formula_sum 'C56 H120 B2 Ca2 N22 O6 P6'
_chemical_formula_weight 1485.33
_space_group_crystal_system monoclinic
_space_group_IT_number 14
_space_group_name_Hall '-P 2ybc'
_space_group_name_H-M_alt 'P 1 21/c 1'
_symmetry_space_group_name_Hall '-P 2ybc'
_symmetry_space_group_name_H-M 'P 1 21/c 1'
_atom_sites_solution_hydrogens geom
_atom_sites_solution_primary direct
_audit_creation_date 2019-04-27
_audit_creation_method
;
Olex2 1.2
(compiled 2018.05.29 svn.r3508 for OlexSys, GUI svn.r5506)
;
_audit_update_record
;
2019-04-28 deposited with the CCDC.    2019-06-04 downloaded from the CCDC.
;
_cell_angle_alpha 90
_cell_angle_beta 112.347(6)
_cell_angle_gamma 90
_cell_formula_units_Z 2
_cell_length_a 12.5167(7)
_cell_length_b 23.8825(10)
_cell_length_c 14.1982(8)
_cell_measurement_reflns_used 11504
_cell_measurement_temperature 180.00(10)
_cell_measurement_theta_max 30.1780
_cell_measurement_theta_min 3.7550
_cell_volume 3925.5(4)
_computing_cell_refinement 'CrysAlisPro 1.171.39.33c (Rigaku OD, 2017)'
_computing_data_collection 'CrysAlisPro 1.171.39.33c (Rigaku OD, 2017)'
_computing_data_reduction 'CrysAlisPro 1.171.39.33c (Rigaku OD, 2017)'
_computing_molecular_graphics 'Olex2 (Dolomanov et al., 2009)'
_computing_publication_material 'Olex2 (Dolomanov et al., 2009)'
_computing_structure_refinement 'ShelXL (Sheldrick, 2015)'
_computing_structure_solution 'ShelXS (Sheldrick, 2008)'
_diffrn_ambient_environment N~2~
_diffrn_ambient_temperature 180.00(10)
_diffrn_detector 'CCD plate'
_diffrn_measured_fraction_theta_full 0.982
_diffrn_measured_fraction_theta_max 0.982
_diffrn_measurement_details
;
List of Runs (angles in degrees, time in seconds):

  # Type    Start    End  Width  t~exp~   \w     \q     \k     \f   Frames
#--------------------------------------------------------------------------
  1  \w    -32.00   0.00   0.50   15.00    --   -3.50 -82.00 -30.00   64
  2  \w     51.00  77.00   0.50   15.00    --   -3.50  38.00   0.00   52
  3  \w    -33.00   0.00   0.50   15.00    --   -3.50 -82.00 -90.00   66
  4  \w    -26.00  17.00   0.50   15.00    --   -3.50  38.00   0.00   86
  5  \w    -34.00  38.00   0.50   15.00    --    3.60 -82.00 120.00  144
  6  \w    -14.00  76.00   0.50   15.00    --    3.60  38.00 -90.00  180
  7  \w    -22.00   4.00   0.50   15.00    --    3.60  17.00-131.20   52
;
_diffrn_measurement_device 'four-circle diffractometer'
_diffrn_measurement_device_type 'XtaLAB AFC12 (RINC): Kappa single'
_diffrn_measurement_method '\w scans'
_diffrn_orient_matrix_type 'CrysAlisPro convention (1999,Acta A55,543-557)'
_diffrn_orient_matrix_UB_11 0.0200394000
_diffrn_orient_matrix_UB_12 0.0278606000
_diffrn_orient_matrix_UB_13 0.0006279000
_diffrn_orient_matrix_UB_21 0.0381230000
_diffrn_orient_matrix_UB_22 -0.0034807000
_diffrn_orient_matrix_UB_23 0.0514245000
_diffrn_orient_matrix_UB_31 0.0435812000
_diffrn_orient_matrix_UB_32 -0.0096850000
_diffrn_orient_matrix_UB_33 -0.0164521000
_diffrn_radiation_monochromator mirror
_diffrn_radiation_probe x-ray
_diffrn_radiation_type MoK\a
_diffrn_radiation_wavelength 0.71073
_diffrn_reflns_av_R_equivalents 0.0668
_diffrn_reflns_av_unetI/netI 0.0483
_diffrn_reflns_Laue_measured_fraction_full 0.982
_diffrn_reflns_Laue_measured_fraction_max 0.982
_diffrn_reflns_limit_h_max 14
_diffrn_reflns_limit_h_min -14
_diffrn_reflns_limit_k_max 28
_diffrn_reflns_limit_k_min -27
_diffrn_reflns_limit_l_max 16
_diffrn_reflns_limit_l_min -16
_diffrn_reflns_number 38547
_diffrn_reflns_point_group_measured_fraction_full 0.982
_diffrn_reflns_point_group_measured_fraction_max 0.982
_diffrn_reflns_theta_full 25.027
_diffrn_reflns_theta_max 25.027
_diffrn_reflns_theta_min 3.412
_diffrn_source 'Rotating-anode X-ray tube'
_diffrn_source_type 'Rigaku (Mo) X-ray Source'
_exptl_absorpt_coefficient_mu 0.326
_exptl_absorpt_correction_T_max 1.00000
_exptl_absorpt_correction_T_min 0.41876
_exptl_absorpt_correction_type multi-scan
_exptl_absorpt_process_details
;
CrysAlisPro 1.171.39.33c (Rigaku Oxford Diffraction, 2017)
Empirical absorption correction using spherical harmonics,
 implemented in SCALE3 ABSPACK scaling algorithm.
;
_exptl_crystal_colour 'clear yellowish yellow'
_exptl_crystal_colour_lustre clear
_exptl_crystal_colour_modifier yellowish
_exptl_crystal_colour_primary yellow
_exptl_crystal_density_diffrn 1.257
_exptl_crystal_description block
_exptl_crystal_F_000 1596
_exptl_crystal_size_max 0.1
_exptl_crystal_size_mid 0.1
_exptl_crystal_size_min 0.1
_refine_diff_density_max 1.063
_refine_diff_density_min -0.636
_refine_diff_density_rms 0.106
_refine_ls_extinction_method none
_refine_ls_goodness_of_fit_ref 1.026
_refine_ls_hydrogen_treatment constr
_refine_ls_matrix_type full
_refine_ls_number_parameters 452
_refine_ls_number_reflns 6810
_refine_ls_number_restraints 658
_refine_ls_restrained_S_all 1.064
_refine_ls_R_factor_all 0.0986
_refine_ls_R_factor_gt 0.0871
_refine_ls_shift/su_max 0.001
_refine_ls_shift/su_mean 0.000
_refine_ls_structure_factor_coef Fsqd
_refine_ls_weighting_details 'w=1/[\s^2^(Fo^2^)+(0.1327P)^2^+9.5905P] where P=(Fo^2^+2Fc^2^)/3'
_refine_ls_weighting_scheme calc
_refine_ls_wR_factor_gt 0.2293
_refine_ls_wR_factor_ref 0.2398
_reflns_Friedel_coverage 0.000
_reflns_number_gt 5720
_reflns_number_total 6810
_reflns_threshold_expression 'I > 2\s(I)'
_cod_data_source_file c9dt02118c2.cif
_cod_data_source_block 3b
_cod_depositor_comments 'Adding full bibliography for 1551209--1551214.cif.'
_cod_database_code 1551210
_shelx_shelxl_version_number 2018/3
_chemical_oxdiff_formula 'C H O P Ca B N'
_shelx_space_group_comment
;
The symmetry employed for this shelxl refinement is uniquely defined
by the following loop, which should always be used as a source of
symmetry information in preference to the above space-group names.
They are only intended as comments.
;
_shelx_estimated_absorpt_t_max 0.968
_shelx_estimated_absorpt_t_min 0.968
_reflns_odcompleteness_completeness 98.68
_reflns_odcompleteness_iscentric 1
_reflns_odcompleteness_theta 27.42
_olex2_refinement_description
;
1. Fixed Uiso
 At 1.2 times of:
  All C(H) groups
 At 1.5 times of:
  All C(H,H,H) groups
2. Restrained distances
 N9-C23
 1.5 with sigma of 0.01
 H25B-H26B
 2 with sigma of 0.02
3. Rigid bond restraints
 N9, C24
 with sigma for 1-2 distances of 0.01 and sigma for 1-3 distances of 0.01
 N9, C23
 with sigma for 1-2 distances of 0.01 and sigma for 1-3 distances of 0.01
4. Uiso/Uaniso restraints and constraints
C4 \\sim C5 \\sim C10 \\sim C9 \\sim C8 \\sim C7 \\sim C6 \\sim C1 \\sim C2
\\sim C3 \\sim C11 \\sim C12 \\sim C13 \\sim C14 \\sim C15 \\sim C16 \\sim C17
\\sim C18 \\sim C19 \\sim C20 \\sim C21 \\sim C22 \\sim C23 \\sim C24 \\sim C25
\\sim C26 \\sim C27 \\sim C28: within 5A with sigma of 0.01 and sigma for
terminal atoms of 0.02
Uanis(N11) \\sim Ueq: with sigma of 0.01 and sigma for terminal atoms of 0.02
5. Others
 Sof(O3)=1-FVAR(1)
 Sof(O16)=FVAR(1)
6.a Aromatic/amide H refined with riding coordinates:
 C9(H9), C8(H8), C7(H7), C1(H1), C2(H2), C3(H3)
6.b Idealised Me refined as rotating group:
 C11(H11A,H11B,H11C), C12(H12A,H12B,H12C), C13(H13A,H13B,H13C), C14(H14A,H14B,
 H14C), C15(H15A,H15B,H15C), C16(H16A,H16B,H16C), C17(H17A,H17B,H17C), C18(H18A,
 H18B,H18C), C19(H19A,H19B,H19C), C20(H20A,H20B,H20C), C21(H21A,H21B,H21C),
 C22(H22A,H22B,H22C), C23(H23A,H23B,H23C), C24(H24A,H24B,H24C), C25(H25A,H25B,
 H25C), C26(H26A,H26B,H26C), C27(H27A,H27B,H27C), C28(H28A,H28B,H28C)
;
_olex2_submission_special_instructions 'No special instructions were received'
_oxdiff_exptl_absorpt_empirical_details
;
Empirical correction (ABSPACK) includes:
- Absorption correction using spherical harmonics
- Frame scaling
;
_oxdiff_exptl_absorpt_empirical_full_max 2.388
_oxdiff_exptl_absorpt_empirical_full_min 0.523

loop_
_space_group_symop_operation_xyz
'x, y, z'
'-x, y+1/2, -z+1/2'
'-x, -y, -z'
'x, -y-1/2, z-1/2'

loop_
_atom_site_label
_atom_site_type_symbol
_atom_site_fract_x
_atom_site_fract_y
_atom_site_fract_z
_atom_site_U_iso_or_equiv
_atom_site_adp_type
_atom_site_occupancy
_atom_site_site_symmetry_order
_atom_site_calc_flag
_atom_site_refinement_flags_posn
_atom_site_refinement_flags_adp
_atom_site_refinement_flags_occupancy
_atom_site_disorder_assembly
_atom_site_disorder_group
Ca1 Ca 0.46001(7) 0.45088(3) 0.17864(6) 0.0285(2) Uani 1 1 d . . . . .
P1 P 0.72885(9) 0.36723(5) 0.25979(9) 0.0369(3) Uani 1 1 d . . . . .
P2 P 0.31854(10) 0.33404(5) 0.27412(9) 0.0377(3) Uani 1 1 d . . . . .
P3 P 0.28586(13) 0.55051(5) 0.25831(10) 0.0461(3) Uani 1 1 d . . . . .
O1 O 0.6185(3) 0.39240(14) 0.2519(2) 0.0433(8) Uani 1 1 d . . . . .
O2 O 0.3701(3) 0.38180(14) 0.2432(3) 0.0466(8) Uani 1 1 d . . . . .
N1 N 0.5771(3) 0.52092(15) 0.1487(2) 0.0310(7) Uani 1 1 d . . . . .
N2 N 0.6204(3) 0.55761(15) 0.0004(2) 0.0318(7) Uani 1 1 d . . . . .
N0AA N 0.7779(4) 0.32749(19) 0.3622(3) 0.0562(11) Uani 1 1 d . . . . .
N1AA N 0.8380(4) 0.40844(19) 0.2722(4) 0.0613(13) Uani 1 1 d . . . . .
N5 N 0.7073(4) 0.3305(2) 0.1569(3) 0.0561(11) Uani 1 1 d . . . . .
N6 N 0.3124(7) 0.3388(3) 0.3857(5) 0.0865(18) Uani 1 1 d . . . . .
N7 N 0.3789(4) 0.27613(18) 0.2616(4) 0.0571(11) Uani 1 1 d . . . . .
N8 N 0.1791(5) 0.3294(2) 0.1995(6) 0.089(2) Uani 1 1 d . . . . .
N9 N 0.2504(5) 0.5408(2) 0.3555(4) 0.0636(12) Uani 1 1 d D U . . .
N10 N 0.3368(5) 0.61351(19) 0.2660(5) 0.0716(15) Uani 1 1 d . . . . .
N11 N 0.1670(8) 0.5457(4) 0.1638(6) 0.131(3) Uani 1 1 d . U . . .
C4 C 0.6657(4) 0.55217(17) 0.2123(3) 0.0327(8) Uani 1 1 d . U . . .
C5 C 0.7365(3) 0.58679(16) 0.1754(3) 0.0309(8) Uani 1 1 d . U . . .
C10 C 0.7084(3) 0.58868(17) 0.0672(3) 0.0318(8) Uani 1 1 d . U . . .
C9 C 0.7749(4) 0.6252(2) 0.0333(4) 0.0419(9) Uani 1 1 d . U . . .
H9 H 0.756685 0.629107 -0.036295 0.050 Uiso 1 1 calc R . . . .
C8 C 0.8667(4) 0.6554(2) 0.1008(4) 0.0463(10) Uani 1 1 d . U . . .
H8 H 0.909407 0.678566 0.075509 0.056 Uiso 1 1 calc R . . . .
C7 C 0.8964(4) 0.65196(19) 0.2054(4) 0.0412(9) Uani 1 1 d . U . . .
H7 H 0.959336 0.672000 0.249324 0.049 Uiso 1 1 calc R . . . .
C6 C 0.8310(4) 0.61800(18) 0.2447(3) 0.0365(9) Uani 1 1 d . U . . .
C1 C 0.8560(4) 0.6138(2) 0.3492(4) 0.0466(10) Uani 1 1 d . U . . .
H1 H 0.919719 0.632433 0.395234 0.056 Uiso 1 1 calc R . . . .
C2 C 0.7875(4) 0.5824(2) 0.3842(4) 0.0494(10) Uani 1 1 d . U . . .
H2 H 0.804142 0.581205 0.453793 0.059 Uiso 1 1 calc R . . . .
C3 C 0.6936(4) 0.5522(2) 0.3186(4) 0.0459(10) Uani 1 1 d . U . . .
H3 H 0.648392 0.531666 0.345177 0.055 Uiso 1 1 calc R . . . .
C11 C 0.8355(6) 0.4398(3) 0.1843(6) 0.0712(15) Uani 1 1 d . U . . .
H11A H 0.790797 0.419841 0.123373 0.107 Uiso 1 1 calc GR . . . .
H11B H 0.912904 0.444686 0.187370 0.107 Uiso 1 1 calc GR . . . .
H11C H 0.801201 0.475849 0.183812 0.107 Uiso 1 1 calc GR . . . .
C12 C 0.8967(6) 0.4375(3) 0.3696(6) 0.0842(19) Uani 1 1 d . U . . .
H12A H 0.860161 0.473002 0.368161 0.126 Uiso 1 1 calc GR . . . .
H12B H 0.976317 0.443311 0.380132 0.126 Uiso 1 1 calc GR . . . .
H12C H 0.891945 0.415141 0.424056 0.126 Uiso 1 1 calc GR . . . .
C13 C 0.8010(6) 0.3003(3) 0.1413(6) 0.0801(18) Uani 1 1 d . U . . .
H13A H 0.824242 0.320460 0.093741 0.120 Uiso 1 1 calc GR . . . .
H13B H 0.774738 0.263630 0.114885 0.120 Uiso 1 1 calc GR . . . .
H13C H 0.865522 0.296973 0.205033 0.120 Uiso 1 1 calc GR . . . .
C14 C 0.6080(7) 0.3355(4) 0.0637(5) 0.092(2) Uani 1 1 d . U . . .
H14A H 0.541713 0.345132 0.078749 0.139 Uiso 1 1 calc GR . . . .
H14B H 0.594347 0.300454 0.027823 0.139 Uiso 1 1 calc GR . . . .
H14C H 0.621353 0.364173 0.022085 0.139 Uiso 1 1 calc GR . . . .
C15 C 0.8915(6) 0.3026(3) 0.4043(6) 0.082(2) Uani 1 1 d . U . . .
H15A H 0.886128 0.263401 0.387927 0.122 Uiso 1 1 calc GR . . . .
H15B H 0.922907 0.307168 0.476884 0.122 Uiso 1 1 calc GR . . . .
H15C H 0.941091 0.320601 0.375924 0.122 Uiso 1 1 calc GR . . . .
C16 C 0.6906(6) 0.3005(3) 0.3949(5) 0.0728(16) Uani 1 1 d . U . . .
H16A H 0.616095 0.316736 0.358192 0.109 Uiso 1 1 calc GR . . . .
H16B H 0.711437 0.306280 0.466560 0.109 Uiso 1 1 calc GR . . . .
H16C H 0.687897 0.261087 0.380925 0.109 Uiso 1 1 calc GR . . . .
C17 C 0.4154(8) 0.3515(4) 0.4662(9) 0.114(3) Uani 1 1 d . U . . .
H17A H 0.458633 0.317719 0.490853 0.171 Uiso 1 1 calc GR . . . .
H17B H 0.398725 0.368758 0.520115 0.171 Uiso 1 1 calc GR . . . .
H17C H 0.459925 0.376764 0.443059 0.171 Uiso 1 1 calc GR . . . .
C18 C 0.2209(8) 0.3125(4) 0.4131(7) 0.092(2) Uani 1 1 d . U . . .
H18A H 0.147598 0.317003 0.357843 0.137 Uiso 1 1 calc GR . . . .
H18B H 0.218636 0.330173 0.473008 0.137 Uiso 1 1 calc GR . . . .
H18C H 0.237284 0.273367 0.426064 0.137 Uiso 1 1 calc GR . . . .
C19 C 0.3847(7) 0.2263(3) 0.3262(7) 0.0854(19) Uani 1 1 d . U . . .
H19A H 0.463798 0.215083 0.360323 0.128 Uiso 1 1 calc GR . . . .
H19B H 0.341585 0.196088 0.284136 0.128 Uiso 1 1 calc GR . . . .
H19C H 0.352463 0.235426 0.375726 0.128 Uiso 1 1 calc GR . . . .
C20 C 0.4148(7) 0.2690(3) 0.1765(6) 0.088(2) Uani 1 1 d . U . . .
H20A H 0.367116 0.241207 0.130846 0.132 Uiso 1 1 calc GR . . . .
H20B H 0.493991 0.257050 0.201289 0.132 Uiso 1 1 calc GR . . . .
H20C H 0.407146 0.303885 0.141023 0.132 Uiso 1 1 calc GR . . . .
C21 C 0.1084(8) 0.3801(4) 0.1730(8) 0.107(2) Uani 1 1 d . U . . .
H21A H 0.058329 0.380855 0.210142 0.161 Uiso 1 1 calc GR . . . .
H21B H 0.062799 0.380187 0.101293 0.161 Uiso 1 1 calc GR . . . .
H21C H 0.157630 0.412399 0.190321 0.161 Uiso 1 1 calc GR . . . .
C22 C 0.1183(6) 0.2822(4) 0.1526(7) 0.091(2) Uani 1 1 d . U . . .
H22A H 0.171170 0.254133 0.148382 0.136 Uiso 1 1 calc GR . . . .
H22B H 0.065410 0.291672 0.085223 0.136 Uiso 1 1 calc GR . . . .
H22C H 0.075961 0.268049 0.191415 0.136 Uiso 1 1 calc GR . . . .
C23 C 0.3313(10) 0.5212(6) 0.4544(8) 0.150(3) Uani 1 1 d D U . . .
H23A H 0.408508 0.522249 0.455540 0.225 Uiso 1 1 calc GR . . . .
H23B H 0.312274 0.483424 0.465348 0.225 Uiso 1 1 calc GR . . . .
H23C H 0.326410 0.544874 0.507153 0.225 Uiso 1 1 calc GR . . . .
C24 C 0.1478(10) 0.5611(5) 0.3718(10) 0.135(3) Uani 1 1 d . U . . .
H24A H 0.165329 0.596141 0.407662 0.203 Uiso 1 1 calc GR . . . .
H24B H 0.125672 0.534181 0.411208 0.203 Uiso 1 1 calc GR . . . .
H24C H 0.085428 0.566309 0.307199 0.203 Uiso 1 1 calc GR . . . .
C25 C 0.0480(9) 0.5282(5) 0.1564(9) 0.130(3) Uani 1 1 d . U . . .
H25A H 0.005904 0.512822 0.090147 0.195 Uiso 1 1 calc GR . . . .
H25B H 0.007593 0.560263 0.167012 0.195 Uiso 1 1 calc DGR . . . .
H25C H 0.055051 0.500533 0.207408 0.195 Uiso 1 1 calc GR . . . .
C26 C 0.1320(11) 0.5913(6) 0.0836(10) 0.152(4) Uani 1 1 d . U . . .
H26A H 0.174224 0.624905 0.111555 0.228 Uiso 1 1 calc GR . . . .
H26B H 0.050713 0.598405 0.062245 0.228 Uiso 1 1 calc DGR . . . .
H26C H 0.148893 0.579466 0.026105 0.228 Uiso 1 1 calc GR . . . .
C27 C 0.2908(8) 0.6615(3) 0.3029(8) 0.099(2) Uani 1 1 d . U . . .
H27A H 0.220845 0.674229 0.250058 0.149 Uiso 1 1 calc GR . . . .
H27B H 0.346589 0.691252 0.321524 0.149 Uiso 1 1 calc GR . . . .
H27C H 0.274773 0.650517 0.361230 0.149 Uiso 1 1 calc GR . . . .
C28 C 0.4258(6) 0.6286(3) 0.2321(6) 0.0740(16) Uani 1 1 d . U . . .
H28A H 0.447274 0.596608 0.202376 0.111 Uiso 1 1 calc GR . . . .
H28B H 0.491672 0.641754 0.288769 0.111 Uiso 1 1 calc GR . . . .
H28C H 0.398632 0.657821 0.182047 0.111 Uiso 1 1 calc GR . . . .
B1 B 0.5548(4) 0.52180(19) 0.0406(3) 0.0292(9) Uani 1 1 d . . . . .
O16 O 0.396(3) 0.5101(13) 0.275(2) 0.026(10) Uani 0.26(13) 1 d . . P A 1
O3 O 0.360(6) 0.5109(5) 0.244(5) 0.068(9) Uani 0.74(13) 1 d . . P A 2

loop_
_atom_site_aniso_label
_atom_site_aniso_U_11
_atom_site_aniso_U_22
_atom_site_aniso_U_33
_atom_site_aniso_U_23
_atom_site_aniso_U_13
_atom_site_aniso_U_12
Ca1 0.0310(4) 0.0339(4) 0.0220(4) 0.0008(3) 0.0117(3) -0.0036(3)
P1 0.0285(5) 0.0440(6) 0.0379(6) -0.0008(5) 0.0122(5) -0.0016(5)
P2 0.0422(6) 0.0344(6) 0.0433(7) 0.0101(5) 0.0239(5) 0.0059(5)
P3 0.0611(8) 0.0387(7) 0.0480(7) -0.0033(5) 0.0314(6) -0.0077(6)
O1 0.0337(16) 0.0517(18) 0.0486(18) 0.0096(15) 0.0203(14) 0.0053(14)
O2 0.0409(17) 0.0435(18) 0.060(2) 0.0056(15) 0.0247(16) -0.0090(14)
N1 0.0290(16) 0.0408(19) 0.0216(16) -0.0006(13) 0.0080(13) -0.0079(14)
N2 0.0298(17) 0.0413(19) 0.0214(16) 0.0028(13) 0.0064(13) -0.0055(14)
N0AA 0.050(2) 0.057(3) 0.050(3) 0.007(2) 0.006(2) 0.009(2)
N1AA 0.036(2) 0.053(3) 0.097(4) -0.008(2) 0.027(2) -0.0098(19)
N5 0.048(2) 0.069(3) 0.049(2) -0.011(2) 0.017(2) 0.003(2)
N6 0.122(5) 0.081(4) 0.066(4) 0.007(3) 0.046(4) 0.010(4)
N7 0.053(3) 0.039(2) 0.081(3) 0.000(2) 0.028(2) 0.0047(19)
N8 0.055(3) 0.051(3) 0.165(6) 0.004(3) 0.047(4) 0.006(2)
N9 0.075(3) 0.068(3) 0.063(3) 0.001(2) 0.045(3) 0.007(3)
N10 0.085(4) 0.037(2) 0.118(5) -0.001(3) 0.067(4) -0.001(2)
N11 0.122(5) 0.175(7) 0.079(4) 0.026(4) 0.018(4) -0.053(5)
C4 0.0343(17) 0.0363(18) 0.0267(17) -0.0011(14) 0.0108(14) -0.0028(15)
C5 0.0306(17) 0.0309(17) 0.0300(17) -0.0029(14) 0.0101(14) 0.0006(14)
C10 0.0310(17) 0.0356(18) 0.0287(17) -0.0001(14) 0.0111(14) -0.0026(15)
C9 0.041(2) 0.048(2) 0.0352(19) 0.0027(17) 0.0133(16) -0.0099(17)
C8 0.043(2) 0.047(2) 0.050(2) 0.0012(18) 0.0188(17) -0.0143(18)
C7 0.0371(19) 0.0387(19) 0.042(2) -0.0099(17) 0.0090(16) -0.0069(16)
C6 0.0362(18) 0.0334(18) 0.0357(18) -0.0064(15) 0.0091(15) 0.0005(15)
C1 0.046(2) 0.046(2) 0.037(2) -0.0112(17) 0.0030(17) -0.0072(18)
C2 0.056(2) 0.054(2) 0.0307(19) -0.0065(18) 0.0084(17) -0.0104(19)
C3 0.052(2) 0.052(2) 0.0314(19) -0.0029(17) 0.0135(17) -0.0141(18)
C11 0.064(3) 0.067(3) 0.096(4) 0.009(3) 0.046(3) -0.002(3)
C12 0.063(3) 0.069(3) 0.099(4) -0.022(3) 0.007(3) -0.018(3)
C13 0.081(4) 0.084(4) 0.086(4) -0.020(3) 0.044(3) 0.004(3)
C14 0.082(4) 0.127(6) 0.063(4) -0.024(4) 0.022(3) 0.010(4)
C15 0.056(3) 0.078(4) 0.083(4) 0.007(3) -0.005(3) 0.016(3)
C16 0.084(4) 0.071(4) 0.063(3) 0.017(3) 0.028(3) 0.002(3)
C17 0.093(5) 0.110(5) 0.133(6) 0.001(5) 0.036(5) -0.001(4)
C18 0.105(5) 0.100(5) 0.096(5) 0.005(4) 0.068(4) -0.004(4)
C19 0.077(4) 0.051(3) 0.132(5) 0.025(3) 0.045(4) 0.015(3)
C20 0.096(4) 0.084(4) 0.086(4) -0.007(3) 0.035(4) 0.035(4)
C21 0.080(4) 0.099(5) 0.134(6) 0.016(5) 0.031(4) 0.024(4)
C22 0.061(4) 0.100(5) 0.100(5) 0.021(4) 0.018(3) -0.004(4)
C23 0.134(7) 0.181(7) 0.131(6) 0.047(6) 0.048(5) 0.012(6)
C24 0.128(6) 0.157(7) 0.148(7) 0.027(6) 0.083(5) 0.032(5)
C25 0.108(6) 0.121(6) 0.152(7) 0.007(6) 0.038(5) -0.007(5)
C26 0.134(7) 0.149(8) 0.145(7) 0.006(7) 0.021(6) 0.004(7)
C27 0.107(5) 0.084(5) 0.116(5) -0.002(4) 0.053(4) 0.003(4)
C28 0.085(4) 0.060(3) 0.085(4) 0.010(3) 0.041(3) -0.012(3)
B1 0.025(2) 0.036(2) 0.024(2) 0.0032(18) 0.0069(17) -0.0011(18)
O16 0.018(18) 0.041(8) 0.018(19) 0.006(6) 0.008(12) 0.013(7)
O3 0.098(19) 0.036(3) 0.101(19) 0.004(6) 0.073(19) 0.003(5)

loop_
_atom_type_symbol
_atom_type_description
_atom_type_scat_dispersion_real
_atom_type_scat_dispersion_imag
_atom_type_scat_source
C C 0.0033 0.0016 'International Tables Vol C Tables 4.2.6.8 and 6.1.1.4'
H H 0.0000 0.0000 'International Tables Vol C Tables 4.2.6.8 and 6.1.1.4'
B B 0.0013 0.0007 'International Tables Vol C Tables 4.2.6.8 and 6.1.1.4'
Ca Ca 0.2262 0.3064 'International Tables Vol C Tables 4.2.6.8 and 6.1.1.4'
N N 0.0061 0.0033 'International Tables Vol C Tables 4.2.6.8 and 6.1.1.4'
O O 0.0106 0.0060 'International Tables Vol C Tables 4.2.6.8 and 6.1.1.4'
P P 0.1023 0.0942 'International Tables Vol C Tables 4.2.6.8 and 6.1.1.4'

loop_
_geom_angle_atom_site_label_1
_geom_angle_atom_site_label_2
_geom_angle_atom_site_label_3
_geom_angle
_geom_angle_site_symmetry_1
_geom_angle_site_symmetry_3
O1 Ca1 O2 81.87(11) . .
O1 Ca1 N1 91.35(12) . .
O1 Ca1 N2 111.84(12) . 3_665
O1 Ca1 B1 98.19(11) . .
O1 Ca1 B1 106.81(11) . 3_665
O2 Ca1 B1 164.49(12) . .
O2 Ca1 B1 132.50(12) . 3_665
N1 Ca1 O2 168.37(12) . .
N1 Ca1 B1 25.97(11) . .
N1 Ca1 B1 58.54(11) . 3_665
N2 Ca1 O2 106.64(12) 3_665 .
N2 Ca1 N1 84.63(11) 3_665 .
N2 Ca1 B1 26.23(11) 3_665 3_665
N2 Ca1 B1 58.81(11) 3_665 .
B1 Ca1 B1 32.62(15) 3_665 .
O16 Ca1 O1 122.0(8) . .
O16 Ca1 O2 82.8(8) . .
O16 Ca1 N1 92.9(8) . .
O16 Ca1 N2 126.1(8) . 3_665
O16 Ca1 B1 109.7(7) . .
O16 Ca1 B1 124.2(8) . 3_665
O3 Ca1 O1 133.8(19) . .
O3 Ca1 O2 82.5(3) . .
O3 Ca1 N1 95.7(5) . .
O3 Ca1 B1 107.7(5) . .
O3 Ca1 B1 115.7(14) . 3_665
O1 P1 N0AA 109.1(2) . .
O1 P1 N1AA 118.9(2) . .
O1 P1 N5 108.7(2) . .
N1AA P1 N0AA 103.6(3) . .
N5 P1 N0AA 111.0(2) . .
N5 P1 N1AA 105.4(3) . .
O2 P2 N6 115.6(3) . .
O2 P2 N7 110.9(2) . .
O2 P2 N8 109.7(3) . .
N6 P2 N8 101.5(4) . .
N7 P2 N6 111.4(3) . .
N7 P2 N8 107.1(3) . .
N9 P3 N10 107.7(3) . .
N9 P3 O16 106.4(10) . .
N10 P3 O16 104.5(12) . .
N11 P3 N9 103.8(4) . .
N11 P3 N10 110.0(4) . .
N11 P3 O16 123.6(13) . .
O3 P3 N9 116.3(18) . .
O3 P3 N10 111.8(13) . .
O3 P3 N11 107(3) . .
P1 O1 Ca1 153.8(2) . .
P2 O2 Ca1 172.4(2) . .
C4 N1 Ca1 132.4(3) . .
C4 N1 B1 118.5(3) . .
B1 N1 Ca1 108.5(2) . .
C10 N2 Ca1 134.0(3) . 3_665
C10 N2 B1 118.5(3) . .
B1 N2 Ca1 107.5(2) . 3_665
C15 N0AA P1 125.5(5) . .
C15 N0AA C16 114.7(5) . .
C16 N0AA P1 117.0(4) . .
C11 N1AA P1 118.4(4) . .
C11 N1AA C12 113.9(5) . .
C12 N1AA P1 118.9(5) . .
C13 N5 P1 122.0(4) . .
C14 N5 P1 124.7(4) . .
C14 N5 C13 111.4(5) . .
C17 N6 P2 116.4(7) . .
C17 N6 C18 116.4(7) . .
C18 N6 P2 123.8(6) . .
C19 N7 P2 122.1(4) . .
C20 N7 P2 119.9(4) . .
C20 N7 C19 117.4(5) . .
C21 N8 P2 119.6(5) . .
C22 N8 P2 127.8(5) . .
C22 N8 C21 112.5(7) . .
C23 N9 P3 123.4(6) . .
C23 N9 C24 106.4(8) . .
C24 N9 P3 128.8(6) . .
C27 N10 P3 123.5(5) . .
C28 N10 P3 123.6(4) . .
C28 N10 C27 112.8(5) . .
C25 N11 P3 131.4(7) . .
C25 N11 C26 98.7(9) . .
C26 N11 P3 119.7(7) . .
N1 C4 C5 122.0(4) . .
N1 C4 C3 121.3(4) . .
C3 C4 C5 116.7(4) . .
C10 C5 C4 118.0(4) . .
C6 C5 C4 120.6(4) . .
C6 C5 C10 121.4(4) . .
N2 C10 C5 121.9(4) . .
N2 C10 C9 121.6(4) . .
C9 C10 C5 116.5(4) . .
C10 C9 H9 119.1 . .
C8 C9 C10 121.8(4) . .
C8 C9 H9 119.1 . .
C9 C8 H8 119.3 . .
C9 C8 C7 121.5(4) . .
C7 C8 H8 119.3 . .
C8 C7 H7 120.1 . .
C8 C7 C6 119.9(4) . .
C6 C7 H7 120.1 . .
C7 C6 C5 118.7(4) . .
C1 C6 C5 119.1(4) . .
C1 C6 C7 122.2(4) . .
C6 C1 H1 119.8 . .
C2 C1 C6 120.5(4) . .
C2 C1 H1 119.8 . .
C1 C2 H2 119.0 . .
C1 C2 C3 121.9(4) . .
C3 C2 H2 119.0 . .
C4 C3 H3 119.4 . .
C2 C3 C4 121.2(4) . .
C2 C3 H3 119.4 . .
N1AA C11 H11A 109.5 . .
N1AA C11 H11B 109.5 . .
N1AA C11 H11C 109.5 . .
H11A C11 H11B 109.5 . .
H11A C11 H11C 109.5 . .
H11B C11 H11C 109.5 . .
N1AA C12 H12A 109.5 . .
N1AA C12 H12B 109.5 . .
N1AA C12 H12C 109.5 . .
H12A C12 H12B 109.5 . .
H12A C12 H12C 109.5 . .
H12B C12 H12C 109.5 . .
N5 C13 H13A 109.5 . .
N5 C13 H13B 109.5 . .
N5 C13 H13C 109.5 . .
H13A C13 H13B 109.5 . .
H13A C13 H13C 109.5 . .
H13B C13 H13C 109.5 . .
N5 C14 H14A 109.5 . .
N5 C14 H14B 109.5 . .
N5 C14 H14C 109.5 . .
H14A C14 H14B 109.5 . .
H14A C14 H14C 109.5 . .
H14B C14 H14C 109.5 . .
N0AA C15 H15A 109.5 . .
N0AA C15 H15B 109.5 . .
N0AA C15 H15C 109.5 . .
H15A C15 H15B 109.5 . .
H15A C15 H15C 109.5 . .
H15B C15 H15C 109.5 . .
N0AA C16 H16A 109.5 . .
N0AA C16 H16B 109.5 . .
N0AA C16 H16C 109.5 . .
H16A C16 H16B 109.5 . .
H16A C16 H16C 109.5 . .
H16B C16 H16C 109.5 . .
N6 C17 H17A 109.5 . .
N6 C17 H17B 109.5 . .
N6 C17 H17C 109.5 . .
H17A C17 H17B 109.5 . .
H17A C17 H17C 109.5 . .
H17B C17 H17C 109.5 . .
N6 C18 H18A 109.5 . .
N6 C18 H18B 109.5 . .
N6 C18 H18C 109.5 . .
H18A C18 H18B 109.5 . .
H18A C18 H18C 109.5 . .
H18B C18 H18C 109.5 . .
N7 C19 H19A 109.5 . .
N7 C19 H19B 109.5 . .
N7 C19 H19C 109.5 . .
H19A C19 H19B 109.5 . .
H19A C19 H19C 109.5 . .
H19B C19 H19C 109.5 . .
N7 C20 H20A 109.5 . .
N7 C20 H20B 109.5 . .
N7 C20 H20C 109.5 . .
H20A C20 H20B 109.5 . .
H20A C20 H20C 109.5 . .
H20B C20 H20C 109.5 . .
N8 C21 H21A 109.5 . .
N8 C21 H21B 109.5 . .
N8 C21 H21C 109.5 . .
H21A C21 H21B 109.5 . .
H21A C21 H21C 109.5 . .
H21B C21 H21C 109.5 . .
N8 C22 H22A 109.5 . .
N8 C22 H22B 109.5 . .
N8 C22 H22C 109.5 . .
H22A C22 H22B 109.5 . .
H22A C22 H22C 109.5 . .
H22B C22 H22C 109.5 . .
N9 C23 H23A 109.5 . .
N9 C23 H23B 109.5 . .
N9 C23 H23C 109.5 . .
H23A C23 H23B 109.5 . .
H23A C23 H23C 109.5 . .
H23B C23 H23C 109.5 . .
N9 C24 H24A 109.5 . .
N9 C24 H24B 109.5 . .
N9 C24 H24C 109.5 . .
H24A C24 H24B 109.5 . .
H24A C24 H24C 109.5 . .
H24B C24 H24C 109.5 . .
N11 C25 H25A 109.5 . .
N11 C25 H25B 109.5 . .
N11 C25 H25C 109.5 . .
H25A C25 H25B 109.5 . .
H25A C25 H25C 109.5 . .
H25B C25 H25C 109.5 . .
N11 C26 H26A 109.5 . .
N11 C26 H26B 109.5 . .
N11 C26 H26C 109.5 . .
H26A C26 H26B 109.5 . .
H26A C26 H26C 109.5 . .
H26B C26 H26C 109.5 . .
N10 C27 H27A 109.5 . .
N10 C27 H27B 109.5 . .
N10 C27 H27C 109.5 . .
H27A C27 H27B 109.5 . .
H27A C27 H27C 109.5 . .
H27B C27 H27C 109.5 . .
N10 C28 H28A 109.5 . .
N10 C28 H28B 109.5 . .
N10 C28 H28C 109.5 . .
H28A C28 H28B 109.5 . .
H28A C28 H28C 109.5 . .
H28B C28 H28C 109.5 . .
Ca1 B1 Ca1 147.38(15) 3_665 .
N1 B1 Ca1 166.8(3) . 3_665
N1 B1 Ca1 45.56(18) . .
N1 B1 B1 118.2(4) . 3_665
N2 B1 Ca1 166.1(3) . .
N2 B1 Ca1 46.26(18) . 3_665
N2 B1 N1 121.1(4) . .
N2 B1 B1 120.7(4) . 3_665
B1 B1 Ca1 74.6(3) 3_665 3_665
B1 B1 Ca1 72.8(3) 3_665 .
P3 O16 Ca1 137.8(19) . .
P3 O3 Ca1 166(5) . .

loop_
_geom_bond_atom_site_label_1
_geom_bond_atom_site_label_2
_geom_bond_distance
_geom_bond_site_symmetry_2
Ca1 O1 2.324(3) .
Ca1 O2 2.369(3) .
Ca1 N1 2.367(3) .
Ca1 N2 2.361(3) 3_665
Ca1 B1 3.116(4) 3_665
Ca1 B1 3.144(4) .
Ca1 O16 2.31(3) .
Ca1 O3 2.313(14) .
P1 O1 1.471(3) .
P1 N0AA 1.647(4) .
P1 N1AA 1.638(4) .
P1 N5 1.637(5) .
P2 O2 1.458(3) .
P2 N6 1.620(6) .
P2 N7 1.618(4) .
P2 N8 1.666(6) .
P3 N9 1.619(5) .
P3 N10 1.622(5) .
P3 N11 1.584(8) .
P3 O16 1.63(3) .
P3 O3 1.40(3) .
N1 C4 1.357(5) .
N1 B1 1.452(5) .
N2 C10 1.367(5) .
N2 B1 1.444(5) .
N0AA C15 1.445(7) .
N0AA C16 1.486(8) .
N1AA C11 1.446(8) .
N1AA C12 1.470(9) .
N5 C13 1.463(8) .
N5 C14 1.435(8) .
N6 C17 1.393(12) .
N6 C18 1.480(10) .
N7 C19 1.488(8) .
N7 C20 1.451(9) .
N8 C21 1.461(9) .
N8 C22 1.382(10) .
N9 C23 1.462(8) .
N9 C24 1.471(11) .
N10 C27 1.466(9) .
N10 C28 1.418(8) .
N11 C25 1.512(13) .
N11 C26 1.514(15) .
C4 C5 1.449(6) .
C4 C3 1.413(6) .
C5 C10 1.441(6) .
C5 C6 1.428(6) .
C10 C9 1.411(6) .
C9 H9 0.9300 .
C9 C8 1.387(7) .
C8 H8 0.9300 .
C8 C7 1.389(7) .
C7 H7 0.9300 .
C7 C6 1.410(6) .
C6 C1 1.399(7) .
C1 H1 0.9300 .
C1 C2 1.366(7) .
C2 H2 0.9300 .
C2 C3 1.392(7) .
C3 H3 0.9300 .
C11 H11A 0.9600 .
C11 H11B 0.9600 .
C11 H11C 0.9600 .
C12 H12A 0.9600 .
C12 H12B 0.9600 .
C12 H12C 0.9600 .
C13 H13A 0.9600 .
C13 H13B 0.9600 .
C13 H13C 0.9600 .
C14 H14A 0.9600 .
C14 H14B 0.9600 .
C14 H14C 0.9600 .
C15 H15A 0.9600 .
C15 H15B 0.9600 .
C15 H15C 0.9600 .
C16 H16A 0.9600 .
C16 H16B 0.9600 .
C16 H16C 0.9600 .
C17 H17A 0.9600 .
C17 H17B 0.9600 .
C17 H17C 0.9600 .
C18 H18A 0.9600 .
C18 H18B 0.9600 .
C18 H18C 0.9600 .
C19 H19A 0.9600 .
C19 H19B 0.9600 .
C19 H19C 0.9600 .
C20 H20A 0.9600 .
C20 H20B 0.9600 .
C20 H20C 0.9600 .
C21 H21A 0.9600 .
C21 H21B 0.9600 .
C21 H21C 0.9600 .
C22 H22A 0.9600 .
C22 H22B 0.9600 .
C22 H22C 0.9600 .
C23 H23A 0.9600 .
C23 H23B 0.9600 .
C23 H23C 0.9600 .
C24 H24A 0.9600 .
C24 H24B 0.9600 .
C24 H24C 0.9600 .
C25 H25A 0.9600 .
C25 H25B 0.9600 .
C25 H25C 0.9600 .
C26 H26A 0.9600 .
C26 H26B 0.9600 .
C26 H26C 0.9600 .
C27 H27A 0.9600 .
C27 H27B 0.9600 .
C27 H27C 0.9600 .
C28 H28A 0.9600 .
C28 H28B 0.9600 .
C28 H28C 0.9600 .
B1 B1 1.758(9) 3_665
